data_1561699
loop_
_publ_author_name
'Nguyen, Vu T.'
'Haug, Graham C.'
'Nguyen, Viet D.'
'Vuong, Ngan T. H.'
'Arman, Hadi D.'
'Larionov, Oleg V.'

_publ_section_title
;
 Photocatalytic decarboxylative amidosulfonation enables direct
 transformation of carboxylic acids to sulfonamides
;
_journal_name_full 'Chemical Science'
_journal_paper_doi 10.1039/D1SC01389K
_journal_year 2021
_chemical_formula_moiety 'C14 H21 N O5 S'
_chemical_formula_sum 'C14 H21 N O5 S'
_chemical_formula_weight 315.38
_space_group_crystal_system monoclinic
_space_group_IT_number 14
_space_group_name_Hall '-P 2ybc'
_space_group_name_H-M_alt 'P 1 21/c 1'
_atom_sites_solution_hydrogens geom
_atom_sites_solution_primary dual
_audit_creation_date 2020-08-10
_audit_creation_method
;
Olex2 1.3-ac4
(compiled 2019.10.09 svn.r3662 for Rigaku Oxford Diffraction, GUI svn.r5959)
;
_audit_update_record
;
2020-11-05 deposited with the CCDC.	2021-04-06 downloaded from the CCDC.
;
_cell_angle_alpha 90
_cell_angle_beta 90.078(2)
_cell_angle_gamma 90
_cell_formula_units_Z 4
_cell_length_a 26.9877(4)
_cell_length_b 5.72560(10)
_cell_length_c 9.8987(2)
_cell_measurement_reflns_used 8640
_cell_measurement_temperature 100.00(10)
_cell_measurement_theta_max 76.4470
_cell_measurement_theta_min 3.2630
_cell_volume 1529.55(5)
_computing_cell_refinement 'CrysAlisPro 1.171.40.63a (Rigaku OD, 2019)'
_computing_data_collection 'CrysAlisPro 1.171.40.63a (Rigaku OD, 2019)'
_computing_data_reduction 'CrysAlisPro 1.171.40.63a (Rigaku OD, 2019)'
_computing_molecular_graphics 'Olex2 1.3-ac4 (Dolomanov et al., 2009)'
_computing_publication_material 'Olex2 1.3-ac4 (Dolomanov et al., 2009)'
_computing_structure_refinement 'ShelXL 2018/3 (Sheldrick, 2015)'
_computing_structure_solution 'SHELXT 2018/2 (Sheldrick, 2018)'
_diffrn_ambient_environment N~2~
_diffrn_ambient_temperature 100.00(10)
_diffrn_detector 'Hybrid Pixel Array Detector'
_diffrn_detector_area_resol_mean 10.0000
_diffrn_detector_type HyPix
_diffrn_measured_fraction_theta_full 0.972
_diffrn_measured_fraction_theta_max 0.918
_diffrn_measurement_details
;
List of Runs (angles in degrees, time in seconds):

  # Type    Start    End  Width  t~exp~   \w     \q     \k     \f   Frames
#--------------------------------------------------------------------------
  1  \w    -42.00  27.00   0.50    0.05    --  -46.87  36.00-127.00  138
  2  \w    -80.00 -15.00   0.50    0.10    --  -88.50  89.00  59.00  130
  3  \w     34.00 108.00   0.50    0.10    --  106.69-112.00-140.00  148
  4  \w     92.00 178.00   0.50    0.10    --  106.69  36.00-127.00  172
  5  \w   -120.00 -87.00   0.50    0.05    --  -46.87-125.00 -60.00   66
  6  \w   -120.00 -87.00   0.50    0.05    --  -46.87-125.00-150.00   66
  7  \w   -120.00 -83.00   0.50    0.05    --  -46.87 -57.00 -60.00   74
  8  \w    -28.00  30.00   0.50    0.05    --   46.87 -19.00 -90.00  116
  9  \w    -51.00 -16.00   0.50    0.10    --  -88.50  45.00 -60.00   70
 10  \w    -51.00 -16.00   0.50    0.10    --  -88.50  45.00-150.00   70
 11  \w    -51.00 -16.00   0.50    0.10    --  -88.50  45.00 -90.00   70
 12  \w     34.00  71.00   0.50    0.10    --  106.69 -61.00 120.00   74
 13  \w     34.00 101.00   0.50    0.10    --  106.69 -77.00 -60.00  134
 14  \w     34.00  71.00   0.50    0.10    --  106.69 -61.00   0.00   74
 15  \w   -120.00 -83.00   0.50    0.05    --  -46.87 -57.00  90.00   74
 16  \w   -120.00 -83.00   0.50    0.05    --  -46.87 -57.00   0.00   74
 17  \w     32.00 121.00   0.50    0.05    --   46.87  37.00  90.00  178
 18  \w     32.00 121.00   0.50    0.05    --   46.87  37.00-150.00  178
 19  \w   -160.00-132.00   0.50    0.10    --  -88.50 -61.00 -30.00   56
 20  \w     83.00 108.00   0.50    0.05    --   46.87  57.00  30.00   50
 21  \w    -71.00 -15.00   0.50    0.10    --  -88.50  61.00 -60.00  112
 22  \w     68.00  98.00   0.50    0.10    --  106.69 -77.00  90.00   60
 23  \w     93.00 119.00   0.50    0.10    --  106.69  30.00   0.00   52
 24  \w    143.00 169.00   0.50    0.10    --  106.69  30.00   0.00   52
 25  \w     39.00  65.00   0.50    0.10    --  106.69 -77.00  90.00   52
 26  \w     37.00  66.00   0.50    0.10    --  106.69 -61.00  90.00   58
 27  \w    111.00 136.00   0.50    0.10    --  106.69  36.00-127.00   50
 28  \w   -120.00 -83.00   0.50    0.05    --  -46.87 -57.00 -30.00   74
 29  \w     32.00 121.00   0.50    0.05    --   46.87  37.00 150.00  178
 30  \w     32.00  61.00   0.50    0.05    --   46.87  37.00  30.00   58
 31  \w     32.00 121.00   0.50    0.05    --   46.87  37.00 -60.00  178
;
_diffrn_measurement_device 'four-circle diffractometer'
_diffrn_measurement_device_type 'XtaLAB Synergy, Dualflex, HyPix'
_diffrn_measurement_method '\w scans'
_diffrn_orient_matrix_type 'CrysAlisPro convention (1999,Acta A55,543-557)'
_diffrn_orient_matrix_UB_11 0.0516639000
_diffrn_orient_matrix_UB_12 -0.0177053000
_diffrn_orient_matrix_UB_13 -0.0651874000
_diffrn_orient_matrix_UB_21 0.0011624000
_diffrn_orient_matrix_UB_22 -0.2637480000
_diffrn_orient_matrix_UB_23 0.0307031000
_diffrn_orient_matrix_UB_31 -0.0242425000
_diffrn_orient_matrix_UB_32 -0.0503246000
_diffrn_orient_matrix_UB_33 -0.1379405000
_diffrn_radiation_monochromator mirror
_diffrn_radiation_probe x-ray
_diffrn_radiation_type 'Cu K\a'
_diffrn_radiation_wavelength 1.54184
_diffrn_reflns_av_R_equivalents 0.0322
_diffrn_reflns_av_unetI/netI 0.0227
_diffrn_reflns_Laue_measured_fraction_full 0.972
_diffrn_reflns_Laue_measured_fraction_max 0.918
_diffrn_reflns_limit_h_max 33
_diffrn_reflns_limit_h_min -33
_diffrn_reflns_limit_k_max 6
_diffrn_reflns_limit_k_min -7
_diffrn_reflns_limit_l_max 10
_diffrn_reflns_limit_l_min -12
_diffrn_reflns_number 14613
_diffrn_reflns_point_group_measured_fraction_full 0.972
_diffrn_reflns_point_group_measured_fraction_max 0.918
_diffrn_reflns_theta_full 67.684
_diffrn_reflns_theta_max 76.280
_diffrn_reflns_theta_min 3.275
_diffrn_source 'micro-focus sealed X-ray tube'
_diffrn_source_type 'PhotonJet (Cu) X-ray Source'
_exptl_absorpt_coefficient_mu 2.075
_exptl_absorpt_correction_T_max 1.000
_exptl_absorpt_correction_T_min 0.563
_exptl_absorpt_correction_type gaussian
_exptl_absorpt_process_details
;
CrysAlisPro 1.171.40.63a (Rigaku Oxford Diffraction, 2019)
Numerical absorption correction based on gaussian integration over
			a multifaceted crystal model
Empirical absorption correction using spherical harmonics,
 implemented in SCALE3 ABSPACK scaling algorithm.
;
_exptl_crystal_colour 'clear white'
_exptl_crystal_colour_lustre clear
_exptl_crystal_colour_primary white
_exptl_crystal_density_diffrn 1.370
_exptl_crystal_description block
_exptl_crystal_F_000 672
_exptl_crystal_size_max 0.204
_exptl_crystal_size_mid 0.136
_exptl_crystal_size_min 0.079
_refine_diff_density_max 0.200
_refine_diff_density_min -0.432
_refine_diff_density_rms 0.051
_refine_ls_extinction_method none
_refine_ls_goodness_of_fit_ref 1.051
_refine_ls_hydrogen_treatment constr
_refine_ls_matrix_type full
_refine_ls_number_parameters 192
_refine_ls_number_reflns 2942
_refine_ls_number_restraints 0
_refine_ls_restrained_S_all 1.051
_refine_ls_R_factor_all 0.0350
_refine_ls_R_factor_gt 0.0326
_refine_ls_shift/su_max 0.001
_refine_ls_shift/su_mean 0.000
_refine_ls_structure_factor_coef Fsqd
_refine_ls_weighting_details 'w=1/[\s^2^(Fo^2^)+(0.0439P)^2^+0.7163P] where P=(Fo^2^+2Fc^2^)/3'
_refine_ls_weighting_scheme calc
_refine_ls_wR_factor_gt 0.0843
_refine_ls_wR_factor_ref 0.0863
_reflns_Friedel_coverage 0.000
_reflns_number_gt 2713
_reflns_number_total 2942
_reflns_threshold_expression 'I > 2\s(I)'
_cod_data_source_file d1sc01389k2.cif
_cod_data_source_block hpd192c
_cod_database_code 1561699
_shelx_shelxl_version_number 2018/3
_chemical_oxdiff_formula 'C H S O N'
_chemical_oxdiff_usercomment 'VNY 206-2'
_shelx_space_group_comment
;
The symmetry employed for this shelxl refinement is uniquely defined
by the following loop, which should always be used as a source of
symmetry information in preference to the above space-group names.
They are only intended as comments.
;
_reflns_odcompleteness_completeness 96.93
_reflns_odcompleteness_iscentric 1
_reflns_odcompleteness_theta 66.97
_olex2_refinement_description
;
1. Fixed Uiso
 At 1.2 times of:
  All C(H) groups, All C(H,H) groups
 At 1.5 times of:
  All C(H,H,H) groups
2.a Secondary CH2 refined with riding coordinates:
 C3(H3A,H3B), C5(H5A,H5B), C2(H2A,H2B), C6(H6A,H6B), C1(H1A,H1B), C4(H4A,H4B)
2.b Aromatic/amide H refined with riding coordinates:
 C9(H9), C12(H12), C8(H8)
2.c Idealised Me refined as rotating group:
 C14(H14A,H14B,H14C), C13(H13A,H13B,H13C)
;
_olex2_exptl_crystal_mounting_method 'nylon loop'
_olex2_submission_special_instructions 'No special instructions were received'
_oxdiff_exptl_absorpt_empirical_details
;
Empirical correction (ABSPACK) includes:
- Absorption correction using spherical harmonics
- Frame scaling
- B-factor correction
;
_oxdiff_exptl_absorpt_empirical_full_max 1.421
_oxdiff_exptl_absorpt_empirical_full_min 0.743

loop_
_space_group_symop_operation_xyz
'x, y, z'
'-x, y+1/2, -z+1/2'
'-x, -y, -z'
'x, -y-1/2, z-1/2'

loop_
_atom_site_label
_atom_site_type_symbol
_atom_site_fract_x
_atom_site_fract_y
_atom_site_fract_z
_atom_site_U_iso_or_equiv
_atom_site_adp_type
_atom_site_occupancy
_atom_site_site_symmetry_order
_atom_site_calc_flag
_atom_site_refinement_flags_posn
_atom_site_refinement_flags_adp
_atom_site_refinement_flags_occupancy
_atom_site_disorder_assembly
_atom_site_disorder_group
S1 S 0.18029(2) 1.00656(5) 0.48132(3) 0.01663(11) Uani 1 1 d . . . . .
O5 O 0.44080(3) 0.70529(16) 0.26931(10) 0.0191(2) Uani 1 1 d . . . . .
O4 O 0.41593(3) 0.34277(16) 0.13410(10) 0.0187(2) Uani 1 1 d . . . . .
O2 O 0.17071(4) 0.89719(18) 0.60914(10) 0.0225(2) Uani 1 1 d . . . . .
O3 O 0.19901(4) 1.24125(17) 0.48009(11) 0.0233(2) Uani 1 1 d . . . . .
O1 O 0.04857(4) 0.9472(2) 0.21367(12) 0.0286(3) Uani 1 1 d . . . . .
N1 N 0.12763(4) 1.00963(19) 0.39781(12) 0.0175(3) Uani 1 1 d . . . . .
C9 C 0.33066(5) 0.3571(2) 0.21701(14) 0.0179(3) Uani 1 1 d . . . . .
H9 H 0.321578 0.223638 0.169513 0.021 Uiso 1 1 calc R U . . .
C10 C 0.37859(5) 0.4410(2) 0.20792(13) 0.0155(3) Uani 1 1 d . . . . .
C11 C 0.39216(5) 0.6429(2) 0.28118(14) 0.0156(3) Uani 1 1 d . . . . .
C7 C 0.30842(5) 0.6730(2) 0.36769(14) 0.0187(3) Uani 1 1 d . . . . .
C12 C 0.35711(5) 0.7570(2) 0.35876(14) 0.0168(3) Uani 1 1 d . . . . .
H12 H 0.365963 0.891378 0.405696 0.020 Uiso 1 1 calc R U . . .
C8 C 0.29588(5) 0.4722(2) 0.29730(15) 0.0197(3) Uani 1 1 d . . . . .
H8 H 0.263847 0.413348 0.303630 0.024 Uiso 1 1 calc R U . . .
C3 C 0.12920(5) 1.1176(3) 0.26198(15) 0.0219(3) Uani 1 1 d . . . . .
H3A H 0.146055 1.014867 0.199118 0.026 Uiso 1 1 calc R U . . .
H3B H 0.147068 1.264480 0.265593 0.026 Uiso 1 1 calc R U . . .
C14 C 0.45787(5) 0.8944(2) 0.35245(15) 0.0217(3) Uani 1 1 d . . . . .
H14A H 0.440725 1.035074 0.327891 0.033 Uiso 1 1 calc R U . . .
H14B H 0.492829 0.915637 0.339443 0.033 Uiso 1 1 calc R U . . .
H14C H 0.451486 0.858990 0.445605 0.033 Uiso 1 1 calc R U . . .
C5 C 0.22121(5) 0.8259(3) 0.38755(15) 0.0204(3) Uani 1 1 d . . . . .
H5A H 0.206517 0.672251 0.377326 0.024 Uiso 1 1 calc R U . . .
H5B H 0.225608 0.891589 0.298045 0.024 Uiso 1 1 calc R U . . .
C13 C 0.40305(5) 0.1461(2) 0.05221(14) 0.0205(3) Uani 1 1 d . . . . .
H13A H 0.377160 0.189462 -0.009489 0.031 Uiso 1 1 calc R U . . .
H13B H 0.391760 0.021000 0.108895 0.031 Uiso 1 1 calc R U . . .
H13C H 0.431591 0.095945 0.002229 0.031 Uiso 1 1 calc R U . . .
C2 C 0.09849(5) 0.7912(2) 0.39785(16) 0.0220(3) Uani 1 1 d . . . . .
H2A H 0.096536 0.728291 0.488680 0.026 Uiso 1 1 calc R U . . .
H2B H 0.114138 0.675805 0.340230 0.026 Uiso 1 1 calc R U . . .
C6 C 0.27158(5) 0.8017(3) 0.45547(15) 0.0237(3) Uani 1 1 d . . . . .
H6A H 0.284435 0.955925 0.475914 0.028 Uiso 1 1 calc R U . . .
H6B H 0.267683 0.718317 0.540090 0.028 Uiso 1 1 calc R U . . .
C1 C 0.04704(5) 0.8476(3) 0.34568(17) 0.0271(3) Uani 1 1 d . . . . .
H1A H 0.027397 0.705738 0.343414 0.032 Uiso 1 1 calc R U . . .
H1B H 0.031101 0.956139 0.407006 0.032 Uiso 1 1 calc R U . . .
C4 C 0.07632(6) 1.1590(3) 0.21580(17) 0.0283(3) Uani 1 1 d . . . . .
H4A H 0.060479 1.269309 0.276274 0.034 Uiso 1 1 calc R U . . .
H4B H 0.076568 1.226757 0.125994 0.034 Uiso 1 1 calc R U . . .

loop_
_atom_site_aniso_label
_atom_site_aniso_U_11
_atom_site_aniso_U_22
_atom_site_aniso_U_33
_atom_site_aniso_U_23
_atom_site_aniso_U_13
_atom_site_aniso_U_12
S1 0.01472(18) 0.01769(18) 0.01749(19) -0.00183(12) 0.00127(13) -0.00023(11)
O5 0.0147(5) 0.0187(5) 0.0240(5) -0.0042(4) 0.0015(4) -0.0026(4)
O4 0.0178(5) 0.0185(5) 0.0198(5) -0.0051(4) 0.0015(4) 0.0006(4)
O2 0.0222(5) 0.0266(5) 0.0186(5) 0.0014(4) 0.0007(4) -0.0003(4)
O3 0.0221(5) 0.0194(5) 0.0282(6) -0.0031(4) 0.0024(4) -0.0037(4)
O1 0.0227(5) 0.0314(6) 0.0316(6) -0.0021(5) -0.0077(5) 0.0019(4)
N1 0.0147(6) 0.0176(6) 0.0202(6) 0.0009(4) 0.0010(5) -0.0003(4)
C9 0.0200(7) 0.0168(6) 0.0169(7) -0.0011(5) -0.0037(5) -0.0019(5)
C10 0.0173(6) 0.0162(6) 0.0130(6) 0.0012(5) -0.0001(5) 0.0027(5)
C11 0.0149(6) 0.0158(6) 0.0162(6) 0.0032(5) -0.0018(5) -0.0005(5)
C7 0.0167(7) 0.0227(7) 0.0165(7) -0.0001(6) -0.0012(5) 0.0025(5)
C12 0.0176(6) 0.0162(6) 0.0165(7) -0.0001(5) -0.0030(5) 0.0010(5)
C8 0.0145(6) 0.0250(7) 0.0198(7) -0.0010(6) -0.0018(6) -0.0016(5)
C3 0.0217(7) 0.0223(7) 0.0216(7) 0.0039(6) 0.0004(6) 0.0014(6)
C14 0.0192(7) 0.0201(7) 0.0258(8) -0.0050(6) -0.0018(6) -0.0043(5)
C5 0.0174(7) 0.0237(7) 0.0201(7) -0.0054(6) -0.0003(6) 0.0030(5)
C13 0.0249(7) 0.0180(7) 0.0187(7) -0.0038(6) -0.0003(6) 0.0013(5)
C2 0.0190(7) 0.0209(7) 0.0261(8) 0.0016(6) 0.0006(6) -0.0035(6)
C6 0.0170(7) 0.0331(8) 0.0212(7) -0.0074(6) -0.0014(6) 0.0041(6)
C1 0.0177(7) 0.0304(8) 0.0331(9) -0.0023(7) 0.0004(6) -0.0023(6)
C4 0.0262(8) 0.0270(8) 0.0317(9) 0.0034(7) -0.0042(7) 0.0048(6)

loop_
_atom_type_symbol
_atom_type_description
_atom_type_scat_dispersion_real
_atom_type_scat_dispersion_imag
_atom_type_scat_source
C C 0.0181 0.0091 'International Tables Vol C Tables 4.2.6.8 and 6.1.1.4'
H H 0.0000 0.0000 'International Tables Vol C Tables 4.2.6.8 and 6.1.1.4'
N N 0.0311 0.0180 'International Tables Vol C Tables 4.2.6.8 and 6.1.1.4'
O O 0.0492 0.0322 'International Tables Vol C Tables 4.2.6.8 and 6.1.1.4'
S S 0.3331 0.5567 'International Tables Vol C Tables 4.2.6.8 and 6.1.1.4'

loop_
_exptl_crystal_face_index_h
_exptl_crystal_face_index_k
_exptl_crystal_face_index_l
_exptl_crystal_face_perp_dist
-7 -1 -6 0.0393
7 1 6 0.0861
-5 3 -1 0.1055
4 -4 1 0.0860
17 1 0 0.0494
-3 0 6 0.0643
-17 -1 1 0.0254
-4 -1 -6 0.0499

loop_
_geom_angle_atom_site_label_1
_geom_angle_atom_site_label_2
_geom_angle_atom_site_label_3
_geom_angle
_geom_angle_site_symmetry_1
_geom_angle_site_symmetry_3
_geom_angle_publ_flag
O2 S1 O3 118.66(6) . . ?
O2 S1 N1 106.94(6) . . ?
O2 S1 C5 108.63(7) . . ?
O3 S1 N1 106.85(6) . . ?
O3 S1 C5 108.77(7) . . ?
N1 S1 C5 106.34(6) . . ?
C11 O5 C14 117.12(10) . . ?
C10 O4 C13 116.64(10) . . ?
C4 O1 C1 110.03(12) . . ?
C3 N1 S1 115.82(9) . . ?
C2 N1 S1 116.80(9) . . ?
C2 N1 C3 111.69(11) . . ?
C10 C9 H9 119.9 . . ?
C10 C9 C8 120.18(13) . . ?
C8 C9 H9 119.9 . . ?
O4 C10 C9 125.60(12) . . ?
O4 C10 C11 114.86(12) . . ?
C9 C10 C11 119.53(12) . . ?
O5 C11 C10 114.74(12) . . ?
O5 C11 C12 125.63(12) . . ?
C12 C11 C10 119.62(12) . . ?
C12 C7 C6 119.06(12) . . ?
C8 C7 C12 118.76(13) . . ?
C8 C7 C6 122.18(13) . . ?
C11 C12 C7 120.98(13) . . ?
C11 C12 H12 119.5 . . ?
C7 C12 H12 119.5 . . ?
C9 C8 H8 119.5 . . ?
C7 C8 C9 120.91(13) . . ?
C7 C8 H8 119.5 . . ?
N1 C3 H3A 110.1 . . ?
N1 C3 H3B 110.1 . . ?
N1 C3 C4 108.11(12) . . ?
H3A C3 H3B 108.4 . . ?
C4 C3 H3A 110.1 . . ?
C4 C3 H3B 110.1 . . ?
O5 C14 H14A 109.5 . . ?
O5 C14 H14B 109.5 . . ?
O5 C14 H14C 109.5 . . ?
H14A C14 H14B 109.5 . . ?
H14A C14 H14C 109.5 . . ?
H14B C14 H14C 109.5 . . ?
S1 C5 H5A 109.2 . . ?
S1 C5 H5B 109.2 . . ?
H5A C5 H5B 107.9 . . ?
C6 C5 S1 112.19(10) . . ?
C6 C5 H5A 109.2 . . ?
C6 C5 H5B 109.2 . . ?
O4 C13 H13A 109.5 . . ?
O4 C13 H13B 109.5 . . ?
O4 C13 H13C 109.5 . . ?
H13A C13 H13B 109.5 . . ?
H13A C13 H13C 109.5 . . ?
H13B C13 H13C 109.5 . . ?
N1 C2 H2A 110.1 . . ?
N1 C2 H2B 110.1 . . ?
N1 C2 C1 107.89(12) . . ?
H2A C2 H2B 108.4 . . ?
C1 C2 H2A 110.1 . . ?
C1 C2 H2B 110.1 . . ?
C7 C6 C5 112.20(12) . . ?
C7 C6 H6A 109.2 . . ?
C7 C6 H6B 109.2 . . ?
C5 C6 H6A 109.2 . . ?
C5 C6 H6B 109.2 . . ?
H6A C6 H6B 107.9 . . ?
O1 C1 C2 111.71(12) . . ?
O1 C1 H1A 109.3 . . ?
O1 C1 H1B 109.3 . . ?
C2 C1 H1A 109.3 . . ?
C2 C1 H1B 109.3 . . ?
H1A C1 H1B 107.9 . . ?
O1 C4 C3 111.47(12) . . ?
O1 C4 H4A 109.3 . . ?
O1 C4 H4B 109.3 . . ?
C3 C4 H4A 109.3 . . ?
C3 C4 H4B 109.3 . . ?
H4A C4 H4B 108.0 . . ?

loop_
_geom_bond_atom_site_label_1
_geom_bond_atom_site_label_2
_geom_bond_distance
_geom_bond_site_symmetry_2
_geom_bond_publ_flag
S1 O2 1.4356(10) . ?
S1 O3 1.4357(10) . ?
S1 N1 1.6431(12) . ?
S1 C5 1.7760(14) . ?
O5 C11 1.3655(16) . ?
O5 C14 1.4357(16) . ?
O4 C10 1.3668(16) . ?
O4 C13 1.4299(16) . ?
O1 C1 1.427(2) . ?
O1 C4 1.4252(19) . ?
N1 C3 1.4806(18) . ?
N1 C2 1.4775(17) . ?
C9 H9 0.9300 . ?
C9 C10 1.3828(19) . ?
C9 C8 1.396(2) . ?
C10 C11 1.4126(19) . ?
C11 C12 1.3832(19) . ?
C7 C12 1.4021(19) . ?
C7 C8 1.386(2) . ?
C7 C6 1.513(2) . ?
C12 H12 0.9300 . ?
C8 H8 0.9300 . ?
C3 H3A 0.9700 . ?
C3 H3B 0.9700 . ?
C3 C4 1.517(2) . ?
C14 H14A 0.9600 . ?
C14 H14B 0.9600 . ?
C14 H14C 0.9600 . ?
C5 H5A 0.9700 . ?
C5 H5B 0.9700 . ?
C5 C6 1.5221(19) . ?
C13 H13A 0.9600 . ?
C13 H13B 0.9600 . ?
C13 H13C 0.9600 . ?
C2 H2A 0.9700 . ?
C2 H2B 0.9700 . ?
C2 C1 1.515(2) . ?
C6 H6A 0.9700 . ?
C6 H6B 0.9700 . ?
C1 H1A 0.9700 . ?
C1 H1B 0.9700 . ?
C4 H4A 0.9700 . ?
C4 H4B 0.9700 . ?

loop_
_geom_torsion_atom_site_label_1
_geom_torsion_atom_site_label_2
_geom_torsion_atom_site_label_3
_geom_torsion_atom_site_label_4
_geom_torsion
_geom_torsion_site_symmetry_1
_geom_torsion_site_symmetry_2
_geom_torsion_site_symmetry_3
_geom_torsion_site_symmetry_4
_geom_torsion_publ_flag
S1 N1 C3 C4 -166.17(10) . . . . ?
S1 N1 C2 C1 166.68(10) . . . . ?
S1 C5 C6 C7 -172.94(10) . . . . ?
O5 C11 C12 C7 -177.64(12) . . . . ?
O4 C10 C11 O5 -1.46(17) . . . . ?
O4 C10 C11 C12 179.67(11) . . . . ?
O2 S1 N1 C3 179.61(10) . . . . ?
O2 S1 N1 C2 -45.60(12) . . . . ?
O2 S1 C5 C6 -63.77(12) . . . . ?
O3 S1 N1 C3 51.59(11) . . . . ?
O3 S1 N1 C2 -173.63(10) . . . . ?
O3 S1 C5 C6 66.70(12) . . . . ?
N1 S1 C5 C6 -178.56(10) . . . . ?
N1 C3 C4 O1 -57.81(16) . . . . ?
N1 C2 C1 O1 58.00(16) . . . . ?
C9 C10 C11 O5 177.49(12) . . . . ?
C9 C10 C11 C12 -1.38(19) . . . . ?
C10 C9 C8 C7 0.8(2) . . . . ?
C10 C11 C12 C7 1.1(2) . . . . ?
C12 C7 C8 C9 -1.1(2) . . . . ?
C12 C7 C6 C5 137.21(14) . . . . ?
C8 C9 C10 O4 179.28(13) . . . . ?
C8 C9 C10 C11 0.5(2) . . . . ?
C8 C7 C12 C11 0.1(2) . . . . ?
C8 C7 C6 C5 -43.8(2) . . . . ?
C3 N1 C2 C1 -56.76(15) . . . . ?
C14 O5 C11 C10 -173.70(12) . . . . ?
C14 O5 C11 C12 5.09(19) . . . . ?
C5 S1 N1 C3 -64.46(11) . . . . ?
C5 S1 N1 C2 70.33(12) . . . . ?
C13 O4 C10 C9 4.68(19) . . . . ?
C13 O4 C10 C11 -176.44(11) . . . . ?
C2 N1 C3 C4 56.81(15) . . . . ?
C6 C7 C12 C11 179.11(13) . . . . ?
C6 C7 C8 C9 179.98(13) . . . . ?
C1 O1 C4 C3 60.11(16) . . . . ?
C4 O1 C1 C2 -60.35(16) . . . . ?

loop_
_exptl_oxdiff_crystal_face_indexfrac_h
_exptl_oxdiff_crystal_face_indexfrac_k
_exptl_oxdiff_crystal_face_indexfrac_l
_exptl_oxdiff_crystal_face_x
_exptl_oxdiff_crystal_face_y
_exptl_oxdiff_crystal_face_z
-7.3564 -0.7264 -5.6913 0.0038 0.0083 1.0000
7.1707 0.8817 5.6576 -0.0140 -0.0505 -0.9986
-4.9967 3.4744 -1.3529 -0.2315 -0.9637 0.1329
4.1160 -3.5923 0.6520 0.2337 0.9723 -0.0089
17.0464 0.8484 -0.2262 0.8804 -0.2109 -0.4247
-3.0248 0.1956 6.3216 -0.5718 0.1390 -0.8085
-16.8727 -0.7936 1.0612 -0.9268 0.2223 0.3026
-3.6383 -0.5264 -6.2176 0.2267 -0.0563 0.9723
